data_2022478
loop_
_publ_author_name
'Mason, Helen E.'
'Howard, Judith A. K.'
'Sparkes, Hazel A.'

_publ_section_title
;
 Selected solid-state behaviour of three di-<i>tert</i>-butyl-substituted
 <i>N</i>-salicylideneaniline derivatives: temperature-induced phase
 transitions and chromic behaviour
;
_journal_coeditor_code WV3002
_journal_issue 10
_journal_name_full 'Acta Crystallographica Section C'
_journal_page_first 659
_journal_page_last 667
_journal_paper_doi 10.1107/S2053229621008780
_journal_volume 77
_journal_year 2021
_chemical_formula_iupac 'C21 H26 Br N O'
_chemical_formula_moiety 'C21 H26 Br N O'
_chemical_formula_sum 'C21 H26 Br N O'
_chemical_formula_weight 388.34
_chemical_name_systematic
;
(<i>E</i>)-6-{[(4-Bromophenyl)imino]methyl}-2,4-di-<i>tert</i>-butylphenol
;
_space_group_crystal_system monoclinic
_space_group_IT_number 14
_space_group_name_Hall '-P 2ybc'
_space_group_name_H-M_alt 'P 1 21/c 1'
_atom_sites_solution_hydrogens mixed
_atom_sites_solution_primary direct
_audit_creation_method
;
Olex2 1.3
(compiled 2020.02.04 svn.rd84adfe8 for OlexSys, GUI svn.r6032)
;
_cell_angle_alpha 90
_cell_angle_beta 92.1529(18)
_cell_angle_gamma 90
_cell_formula_units_Z 4
_cell_length_a 17.8944(4)
_cell_length_b 10.54749(18)
_cell_length_c 10.2693(2)
_cell_measurement_reflns_used 9913
_cell_measurement_temperature 200(2)
_cell_measurement_theta_max 31.3230
_cell_measurement_theta_min 2.9810
_cell_volume 1936.87(7)
_computing_cell_refinement
;
CrysAlis PRO (Agilent, 2013)
;
_computing_data_collection
;
CrysAlis PRO (Agilent, 2013)
;
_computing_data_reduction
;
CrysAlis PRO (Agilent, 2013)
;
_computing_molecular_graphics
;
OLEX2 (Dolomanov <i>et al.</i>,  2009)
;
_computing_publication_material
;
OLEX2 (Dolomanov <i>et al.</i>,  2009)
;
_computing_structure_refinement
;
SHELXL2018 (Sheldrick, 2015)
;
_computing_structure_solution
;
SHELXS (Sheldrick, 2008)
;
_diffrn_ambient_temperature 200(2)
_diffrn_detector_area_resol_mean 10.3620
_diffrn_measured_fraction_theta_full 0.997
_diffrn_measured_fraction_theta_max 0.998
_diffrn_measurement_device_type 'Agilent SuperNova Dual Source diffractometer with an Atlas detector'
_diffrn_measurement_method '\w and \p scans'
_diffrn_radiation_monochromator mirror
_diffrn_radiation_type 'Mo K\a'
_diffrn_radiation_wavelength 0.71073
_diffrn_reflns_av_R_equivalents 0.0433
_diffrn_reflns_av_unetI/netI 0.0327
_diffrn_reflns_limit_h_max 23
_diffrn_reflns_limit_h_min -23
_diffrn_reflns_limit_k_max 13
_diffrn_reflns_limit_k_min -9
_diffrn_reflns_limit_l_max 13
_diffrn_reflns_limit_l_min -13
_diffrn_reflns_number 29301
_diffrn_reflns_theta_full 25.000
_diffrn_reflns_theta_max 27.870
_diffrn_reflns_theta_min 2.966
_diffrn_source 'SuperNova (Mo) X-ray Source'
_exptl_absorpt_coefficient_mu 2.129
_exptl_absorpt_correction_T_max 1.00000
_exptl_absorpt_correction_T_min 0.65971
_exptl_absorpt_correction_type multi-scan
_exptl_absorpt_process_details
;
(CrysAlis PRO; Agilent, 2013)
;
_exptl_crystal_colour yellow
_exptl_crystal_density_diffrn 1.332
_exptl_crystal_description needle
_exptl_crystal_F_000 808
_exptl_crystal_size_max 0.3
_exptl_crystal_size_mid 0.05
_exptl_crystal_size_min 0.05
_refine_diff_density_max 0.373
_refine_diff_density_min -0.315
_refine_ls_extinction_method none
_refine_ls_goodness_of_fit_ref 1.018
_refine_ls_hydrogen_treatment mixed
_refine_ls_matrix_type full
_refine_ls_number_parameters 290
_refine_ls_number_reflns 4612
_refine_ls_number_restraints 175
_refine_ls_restrained_S_all 1.102
_refine_ls_R_factor_all 0.0601
_refine_ls_R_factor_gt 0.0352
_refine_ls_shift/su_max 0.001
_refine_ls_shift/su_mean 0.000
_refine_ls_structure_factor_coef Fsqd
_refine_ls_weighting_details 'w=1/[\s^2^(Fo^2^)+(0.0313P)^2^+1.2060P] where P=(Fo^2^+2Fc^2^)/3'
_refine_ls_weighting_scheme calc
_refine_ls_wR_factor_gt 0.0747
_refine_ls_wR_factor_ref 0.0830
_reflns_number_gt 3377
_reflns_number_total 4612
_reflns_threshold_expression 'I > 2\s(I)'
_cod_data_source_file wv3002sup1.cif
_cod_data_source_block 3_200K
_cod_original_cell_volume 1936.88(6)
_cod_database_code 2022478
_shelx_space_group_comment
;
The symmetry employed for this shelxl refinement is uniquely defined
by the following loop, which should always be used as a source of
symmetry information in preference to the above space-group names.
They are only intended as comments.
;
_shelx_estimated_absorpt_t_min 0.568
_shelx_estimated_absorpt_t_max 0.901

loop_
_space_group_symop_operation_xyz
'x, y, z'
'-x, y+1/2, -z+1/2'
'-x, -y, -z'
'x, -y-1/2, z-1/2'

loop_
_atom_site_type_symbol
_atom_site_label
_atom_site_fract_x
_atom_site_fract_y
_atom_site_fract_z
_atom_site_U_iso_or_equiv
_atom_site_adp_type
_atom_site_calc_flag
_atom_site_occupancy
_atom_site_disorder_assembly
_atom_site_disorder_group
Br Br1 -0.13556(2) 0.44640(2) -0.28995(2) 0.04650(10) Uani d 1 . .
O O1 0.17988(9) 0.01054(15) 0.15601(16) 0.0379(4) Uani d 1 . .
N N1 0.11607(10) 0.20409(17) 0.03889(18) 0.0354(4) Uani d 1 . .
C C1 0.23210(11) 0.09160(19) 0.2063(2) 0.0287(4) Uani d 1 . .
C C2 0.28944(11) 0.04716(18) 0.29217(19) 0.0274(4) Uani d 1 . .
C C3 0.34128(11) 0.13600(19) 0.33857(19) 0.0291(4) Uani d 1 . .
H H3 0.379590 0.107416 0.396463 0.035 Uiso calc 1 . .
C C4 0.34078(11) 0.26462(19) 0.3057(2) 0.0304(4) Uani d 1 . .
C C5 0.28338(12) 0.3045(2) 0.2222(2) 0.0333(5) Uani d 1 . .
H H5 0.280858 0.390340 0.197999 0.040 Uiso calc 1 . .
C C6 0.22893(11) 0.22103(19) 0.1727(2) 0.0312(5) Uani d 1 . .
C C7 0.16915(12) 0.2718(2) 0.0883(2) 0.0365(5) Uani d 1 . .
H H7 0.169541 0.358974 0.069146 0.044 Uiso calc 1 . .
C C8 0.05886(11) 0.2631(2) -0.0404(2) 0.0330(5) Uani d 1 . .
C C9 0.07038(13) 0.3723(2) -0.1112(2) 0.0464(6) Uani d 1 . .
H H9 0.118108 0.409612 -0.109893 0.056 Uiso calc 1 . .
C C10 0.01246(14) 0.4272(2) -0.1839(2) 0.0467(6) Uani d 1 . .
H H10 0.020302 0.502549 -0.230238 0.056 Uiso calc 1 . .
C C11 -0.05682(12) 0.3704(2) -0.1877(2) 0.0331(5) Uani d 1 . .
C C12 -0.06943(12) 0.2601(2) -0.1206(2) 0.0392(5) Uani d 1 . .
H H12 -0.116841 0.221578 -0.124418 0.047 Uiso calc 1 . .
C C13 -0.01093(12) 0.2067(2) -0.0474(2) 0.0399(5) Uani d 1 . .
H H13 -0.018818 0.130938 -0.001687 0.048 Uiso calc 1 . .
C C14 0.29444(12) -0.09343(19) 0.3321(2) 0.0318(5) Uani d 1 . .
C C15 0.36238(14) -0.1201(2) 0.4229(2) 0.0450(6) Uani d 1 . .
H H15A 0.358805 -0.070217 0.501743 0.068 Uiso calc 1 . .
H H15B 0.407693 -0.097467 0.379397 0.068 Uiso calc 1 . .
H H15C 0.363709 -0.209488 0.444988 0.068 Uiso calc 1 . .
C C16 0.30236(14) -0.1762(2) 0.2099(2) 0.0426(6) Uani d 1 . .
H H16A 0.348326 -0.154486 0.167973 0.064 Uiso calc 1 . .
H H16B 0.260123 -0.161363 0.149840 0.064 Uiso calc 1 . .
H H16C 0.303615 -0.264893 0.234842 0.064 Uiso calc 1 . .
C C17 0.22445(14) -0.1320(2) 0.4042(2) 0.0422(5) Uani d 1 . .
H H17A 0.180375 -0.117900 0.348224 0.063 Uiso calc 1 . .
H H17B 0.221044 -0.081472 0.482708 0.063 Uiso calc 1 . .
H H17C 0.227658 -0.221052 0.427402 0.063 Uiso calc 1 . .
C C18 0.40043(12) 0.3569(2) 0.3594(2) 0.0359(5) Uani d 1 . .
C C19 0.4494(4) 0.3964(9) 0.2530(6) 0.060(2) Uani d 0.432(3) A 1
H H19A 0.419224 0.434554 0.183093 0.090 Uiso calc 0.432(3) A 1
H H19B 0.475182 0.322769 0.220151 0.090 Uiso calc 0.432(3) A 1
H H19C 0.485806 0.457503 0.286418 0.090 Uiso calc 0.432(3) A 1
C C20 0.4421(5) 0.3068(7) 0.4791(7) 0.067(2) Uani d 0.432(3) A 1
H H20A 0.470873 0.232756 0.455985 0.100 Uiso calc 0.432(3) A 1
H H20B 0.406658 0.283778 0.544208 0.100 Uiso calc 0.432(3) A 1
H H20C 0.475598 0.371805 0.513983 0.100 Uiso calc 0.432(3) A 1
C C21 0.3577(4) 0.4777(6) 0.4080(10) 0.068(2) Uani d 0.432(3) A 1
H H21A 0.320273 0.452044 0.468704 0.101 Uiso calc 0.432(3) A 1
H H21B 0.333471 0.520176 0.334044 0.101 Uiso calc 0.432(3) A 1
H H21C 0.392980 0.535039 0.451171 0.101 Uiso calc 0.432(3) A 1
C C19A 0.4210(4) 0.4572(6) 0.2589(6) 0.0447(16) Uani d 0.458(3) A 2
H H19D 0.378788 0.513469 0.242584 0.067 Uiso calc 0.458(3) A 2
H H19E 0.433633 0.415800 0.178287 0.067 Uiso calc 0.458(3) A 2
H H19F 0.463573 0.505865 0.292126 0.067 Uiso calc 0.458(3) A 2
C C21A 0.3759(5) 0.4188(10) 0.4805(7) 0.073(3) Uani d 0.458(3) A 2
H H21D 0.365667 0.354421 0.544960 0.110 Uiso calc 0.458(3) A 2
H H21E 0.330954 0.467719 0.461465 0.110 Uiso calc 0.458(3) A 2
H H21F 0.415164 0.474521 0.514327 0.110 Uiso calc 0.458(3) A 2
C C20A 0.4763(3) 0.2850(6) 0.3889(10) 0.065(2) Uani d 0.458(3) A 2
H H20D 0.490175 0.238337 0.312073 0.097 Uiso calc 0.458(3) A 2
H H20E 0.470260 0.226415 0.460567 0.097 Uiso calc 0.458(3) A 2
H H20F 0.515145 0.345868 0.412215 0.097 Uiso calc 0.458(3) A 2
C C21B 0.3904(16) 0.4917(12) 0.309(3) 0.062(5) Uani d 0.110(3) A 3
H H21G 0.343913 0.526115 0.339740 0.093 Uiso calc 0.110(3) A 3
H H21H 0.389010 0.491338 0.214826 0.093 Uiso calc 0.110(3) A 3
H H21I 0.431866 0.543554 0.341513 0.093 Uiso calc 0.110(3) A 3
C C19B 0.4768(9) 0.306(3) 0.322(3) 0.061(5) Uani d 0.110(3) A 3
H H19G 0.474575 0.280474 0.231122 0.091 Uiso calc 0.110(3) A 3
H H19H 0.489919 0.233159 0.376059 0.091 Uiso calc 0.110(3) A 3
H H19I 0.514310 0.371453 0.335079 0.091 Uiso calc 0.110(3) A 3
C C20B 0.3986(19) 0.356(3) 0.5076(8) 0.064(6) Uani d 0.110(3) A 3
H H20G 0.405818 0.270324 0.539420 0.096 Uiso calc 0.110(3) A 3
H H20H 0.350545 0.387670 0.534274 0.096 Uiso calc 0.110(3) A 3
H H20I 0.438105 0.410158 0.543479 0.096 Uiso calc 0.110(3) A 3
H H1 0.1506(16) 0.053(3) 0.111(3) 0.057(9) Uiso d 1 . .

loop_
_atom_site_aniso_label
_atom_site_aniso_U_11
_atom_site_aniso_U_22
_atom_site_aniso_U_33
_atom_site_aniso_U_12
_atom_site_aniso_U_13
_atom_site_aniso_U_23
Br1 0.04069(14) 0.04521(15) 0.05239(16) 0.00871(11) -0.01424(10) 0.00238(11)
O1 0.0360(9) 0.0294(8) 0.0470(10) -0.0040(7) -0.0140(7) -0.0028(7)
N1 0.0320(9) 0.0352(10) 0.0384(10) 0.0016(8) -0.0078(8) -0.0019(8)
C1 0.0268(10) 0.0290(10) 0.0300(11) -0.0029(8) -0.0013(8) -0.0059(8)
C2 0.0304(10) 0.0269(10) 0.0251(10) -0.0010(8) 0.0014(8) -0.0031(8)
C3 0.0293(10) 0.0316(11) 0.0260(10) 0.0003(8) -0.0033(8) -0.0002(8)
C4 0.0321(11) 0.0298(11) 0.0289(11) -0.0053(9) -0.0037(8) -0.0025(9)
C5 0.0368(12) 0.0252(10) 0.0371(12) -0.0026(9) -0.0071(9) -0.0010(9)
C6 0.0309(11) 0.0291(10) 0.0332(11) 0.0023(9) -0.0054(9) -0.0033(9)
C7 0.0391(12) 0.0294(11) 0.0404(13) 0.0025(9) -0.0086(10) -0.0038(9)
C8 0.0309(11) 0.0351(11) 0.0324(11) 0.0022(9) -0.0068(9) -0.0019(9)
C9 0.0314(12) 0.0574(16) 0.0494(15) -0.0131(11) -0.0088(10) 0.0163(12)
C10 0.0435(13) 0.0501(14) 0.0457(14) -0.0115(11) -0.0103(11) 0.0199(11)
C11 0.0313(11) 0.0355(12) 0.0322(11) 0.0031(9) -0.0043(9) -0.0018(9)
C12 0.0278(11) 0.0398(12) 0.0494(14) -0.0036(9) -0.0061(10) 0.0015(11)
C13 0.0389(13) 0.0331(12) 0.0470(14) -0.0043(10) -0.0098(10) 0.0046(10)
C14 0.0364(11) 0.0262(10) 0.0325(11) -0.0003(9) -0.0016(9) 0.0003(9)
C15 0.0496(14) 0.0324(12) 0.0520(15) 0.0026(11) -0.0128(11) 0.0088(11)
C16 0.0553(15) 0.0298(11) 0.0428(13) 0.0051(11) 0.0016(11) -0.0052(10)
C17 0.0512(14) 0.0336(12) 0.0421(13) -0.0040(10) 0.0047(11) 0.0037(10)
C18 0.0400(12) 0.0354(11) 0.0317(11) -0.0123(10) -0.0075(9) 0.0023(9)
C19 0.050(5) 0.083(6) 0.049(4) -0.031(4) 0.006(3) -0.009(4)
C20 0.080(5) 0.069(5) 0.049(4) -0.044(4) -0.036(4) 0.015(4)
C21 0.065(4) 0.055(4) 0.082(5) -0.020(4) -0.005(4) -0.036(4)
C19A 0.042(4) 0.050(4) 0.042(3) -0.019(3) 0.000(3) -0.004(3)
C21A 0.074(5) 0.101(7) 0.046(4) -0.052(5) 0.016(4) -0.035(4)
C20A 0.040(3) 0.053(4) 0.098(6) -0.021(3) -0.034(4) 0.021(4)
C21B 0.064(10) 0.066(9) 0.055(9) -0.038(8) -0.010(8) -0.002(9)
C19B 0.054(9) 0.071(9) 0.058(10) -0.032(8) 0.008(9) -0.008(9)
C20B 0.070(11) 0.065(12) 0.056(10) -0.037(10) 0.001(10) -0.037(9)

loop_
_atom_type_symbol
_atom_type_description
_atom_type_scat_dispersion_real
_atom_type_scat_dispersion_imag
_atom_type_scat_source
C C 0.0033 0.0016 'International Tables Vol C Tables 4.2.6.8 and 6.1.1.4'
H H 0.0000 0.0000 'International Tables Vol C Tables 4.2.6.8 and 6.1.1.4'
Br Br -0.2901 2.4595 'International Tables Vol C Tables 4.2.6.8 and 6.1.1.4'
N N 0.0061 0.0033 'International Tables Vol C Tables 4.2.6.8 and 6.1.1.4'
O O 0.0106 0.0060 'International Tables Vol C Tables 4.2.6.8 and 6.1.1.4'

loop_
_geom_angle_atom_site_label_1
_geom_angle_atom_site_label_2
_geom_angle_atom_site_label_3
_geom_angle_site_symmetry_1
_geom_angle_site_symmetry_3
_geom_angle
_geom_angle_publ_flag
C1 O1 H1 . . 106(2) ?
C7 N1 C8 . . 119.31(19) ?
O1 C1 C2 . . 120.32(18) ?
O1 C1 C6 . . 119.82(18) ?
C2 C1 C6 . . 119.86(18) ?
C1 C2 C14 . . 121.40(17) ?
C3 C2 C1 . . 116.84(18) ?
C3 C2 C14 . . 121.75(18) ?
C2 C3 H3 . . 117.5 ?
C2 C3 C4 . . 124.96(19) ?
C4 C3 H3 . . 117.5 ?
C3 C4 C18 . . 122.10(18) ?
C5 C4 C3 . . 116.36(18) ?
C5 C4 C18 . . 121.54(18) ?
C4 C5 H5 . . 119.1 ?
C4 C5 C6 . . 121.90(19) ?
C6 C5 H5 . . 119.1 ?
C1 C6 C7 . . 121.69(18) ?
C5 C6 C1 . . 120.07(19) ?
C5 C6 C7 . . 118.24(19) ?
N1 C7 C6 . . 123.4(2) ?
N1 C7 H7 . . 118.3 ?
C6 C7 H7 . . 118.3 ?
C9 C8 N1 . . 123.07(19) ?
C9 C8 C13 . . 118.9(2) ?
C13 C8 N1 . . 118.0(2) ?
C8 C9 H9 . . 119.7 ?
C10 C9 C8 . . 120.6(2) ?
C10 C9 H9 . . 119.7 ?
C9 C10 H10 . . 120.3 ?
C11 C10 C9 . . 119.4(2) ?
C11 C10 H10 . . 120.3 ?
C10 C11 Br1 . . 118.72(17) ?
C12 C11 Br1 . . 120.06(16) ?
C12 C11 C10 . . 121.2(2) ?
C11 C12 H12 . . 120.6 ?
C11 C12 C13 . . 118.7(2) ?
C13 C12 H12 . . 120.6 ?
C8 C13 C12 . . 121.1(2) ?
C8 C13 H13 . . 119.5 ?
C12 C13 H13 . . 119.5 ?
C15 C14 C2 . . 112.09(17) ?
C15 C14 C16 . . 107.28(19) ?
C15 C14 C17 . . 107.55(19) ?
C16 C14 C2 . . 109.58(17) ?
C17 C14 C2 . . 110.09(17) ?
C17 C14 C16 . . 110.19(18) ?
C14 C15 H15A . . 109.5 ?
C14 C15 H15B . . 109.5 ?
C14 C15 H15C . . 109.5 ?
H15A C15 H15B . . 109.5 ?
H15A C15 H15C . . 109.5 ?
H15B C15 H15C . . 109.5 ?
C14 C16 H16A . . 109.5 ?
C14 C16 H16B . . 109.5 ?
C14 C16 H16C . . 109.5 ?
H16A C16 H16B . . 109.5 ?
H16A C16 H16C . . 109.5 ?
H16B C16 H16C . . 109.5 ?
C14 C17 H17A . . 109.5 ?
C14 C17 H17B . . 109.5 ?
C14 C17 H17C . . 109.5 ?
H17A C17 H17B . . 109.5 ?
H17A C17 H17C . . 109.5 ?
H17B C17 H17C . . 109.5 ?
C4 C18 C21 . . 106.7(3) ?
C4 C18 C19A . . 112.2(3) ?
C4 C18 C20A . . 110.3(3) ?
C19 C18 C4 . . 109.6(3) ?
C19 C18 C20 . . 114.2(5) ?
C19 C18 C21 . . 108.3(5) ?
C20 C18 C4 . . 112.8(3) ?
C20 C18 C21 . . 104.8(4) ?
C19A C18 C20A . . 103.6(4) ?
C21A C18 C4 . . 110.9(3) ?
C21A C18 C19A . . 110.3(4) ?
C21A C18 C20A . . 109.3(5) ?
C21B C18 C4 . . 113.6(9) ?
C21B C18 C19B . . 109.8(9) ?
C21B C18 C20B . . 109.6(9) ?
C19B C18 C4 . . 107.6(11) ?
C20B C18 C4 . . 108.4(12) ?
C20B C18 C19B . . 107.6(9) ?
C18 C19 H19A . . 109.5 ?
C18 C19 H19B . . 109.5 ?
C18 C19 H19C . . 109.5 ?
H19A C19 H19B . . 109.5 ?
H19A C19 H19C . . 109.5 ?
H19B C19 H19C . . 109.5 ?
C18 C20 H20A . . 109.5 ?
C18 C20 H20B . . 109.5 ?
C18 C20 H20C . . 109.5 ?
H20A C20 H20B . . 109.5 ?
H20A C20 H20C . . 109.5 ?
H20B C20 H20C . . 109.5 ?
C18 C21 H21A . . 109.5 ?
C18 C21 H21B . . 109.5 ?
C18 C21 H21C . . 109.5 ?
H21A C21 H21B . . 109.5 ?
H21A C21 H21C . . 109.5 ?
H21B C21 H21C . . 109.5 ?
C18 C19A H19D . . 109.5 ?
C18 C19A H19E . . 109.5 ?
C18 C19A H19F . . 109.5 ?
H19D C19A H19E . . 109.5 ?
H19D C19A H19F . . 109.5 ?
H19E C19A H19F . . 109.5 ?
C18 C21A H21D . . 109.5 ?
C18 C21A H21E . . 109.5 ?
C18 C21A H21F . . 109.5 ?
H21D C21A H21E . . 109.5 ?
H21D C21A H21F . . 109.5 ?
H21E C21A H21F . . 109.5 ?
C18 C20A H20D . . 109.5 ?
C18 C20A H20E . . 109.5 ?
C18 C20A H20F . . 109.5 ?
H20D C20A H20E . . 109.5 ?
H20D C20A H20F . . 109.5 ?
H20E C20A H20F . . 109.5 ?
C18 C21B H21G . . 109.5 ?
C18 C21B H21H . . 109.5 ?
C18 C21B H21I . . 109.5 ?
H21G C21B H21H . . 109.5 ?
H21G C21B H21I . . 109.5 ?
H21H C21B H21I . . 109.5 ?
C18 C19B H19G . . 109.5 ?
C18 C19B H19H . . 109.5 ?
C18 C19B H19I . . 109.5 ?
H19G C19B H19H . . 109.5 ?
H19G C19B H19I . . 109.5 ?
H19H C19B H19I . . 109.5 ?
C18 C20B H20G . . 109.5 ?
C18 C20B H20H . . 109.5 ?
C18 C20B H20I . . 109.5 ?
H20G C20B H20H . . 109.5 ?
H20G C20B H20I . . 109.5 ?
H20H C20B H20I . . 109.5 ?

loop_
_geom_bond_atom_site_label_1
_geom_bond_atom_site_label_2
_geom_bond_site_symmetry_2
_geom_bond_distance
_geom_bond_publ_flag
Br1 C11 . 1.902(2) ?
O1 C1 . 1.355(2) ?
O1 H1 . 0.82(3) ?
N1 C7 . 1.278(3) ?
N1 C8 . 1.427(3) ?
C1 C2 . 1.408(3) ?
C1 C6 . 1.409(3) ?
C2 C3 . 1.390(3) ?
C2 C14 . 1.540(3) ?
C3 H3 . 0.9400 ?
C3 C4 . 1.398(3) ?
C4 C5 . 1.378(3) ?
C4 C18 . 1.532(3) ?
C5 H5 . 0.9400 ?
C5 C6 . 1.395(3) ?
C6 C7 . 1.454(3) ?
C7 H7 . 0.9400 ?
C8 C9 . 1.382(3) ?
C8 C13 . 1.383(3) ?
C9 H9 . 0.9400 ?
C9 C10 . 1.381(3) ?
C10 H10 . 0.9400 ?
C10 C11 . 1.376(3) ?
C11 C12 . 1.376(3) ?
C12 H12 . 0.9400 ?
C12 C13 . 1.385(3) ?
C13 H13 . 0.9400 ?
C14 C15 . 1.530(3) ?
C14 C16 . 1.540(3) ?
C14 C17 . 1.534(3) ?
C15 H15A . 0.9700 ?
C15 H15B . 0.9700 ?
C15 H15C . 0.9700 ?
C16 H16A . 0.9700 ?
C16 H16B . 0.9700 ?
C16 H16C . 0.9700 ?
C17 H17A . 0.9700 ?
C17 H17B . 0.9700 ?
C17 H17C . 0.9700 ?
C18 C19 . 1.485(5) ?
C18 C20 . 1.509(5) ?
C18 C21 . 1.576(5) ?
C18 C19A . 1.533(5) ?
C18 C21A . 1.486(5) ?
C18 C20A . 1.574(5) ?
C18 C21B . 1.520(7) ?
C18 C19B . 1.531(7) ?
C18 C20B . 1.524(7) ?
C19 H19A . 0.9700 ?
C19 H19B . 0.9700 ?
C19 H19C . 0.9700 ?
C20 H20A . 0.9700 ?
C20 H20B . 0.9700 ?
C20 H20C . 0.9700 ?
C21 H21A . 0.9700 ?
C21 H21B . 0.9700 ?
C21 H21C . 0.9700 ?
C19A H19D . 0.9700 ?
C19A H19E . 0.9700 ?
C19A H19F . 0.9700 ?
C21A H21D . 0.9700 ?
C21A H21E . 0.9700 ?
C21A H21F . 0.9700 ?
C20A H20D . 0.9700 ?
C20A H20E . 0.9700 ?
C20A H20F . 0.9700 ?
C21B H21G . 0.9700 ?
C21B H21H . 0.9700 ?
C21B H21I . 0.9700 ?
C19B H19G . 0.9700 ?
C19B H19H . 0.9700 ?
C19B H19I . 0.9700 ?
C20B H20G . 0.9700 ?
C20B H20H . 0.9700 ?
C20B H20I . 0.9700 ?

loop_
_geom_hbond_atom_site_label_D
_geom_hbond_atom_site_label_H
_geom_hbond_atom_site_label_A
_geom_hbond_site_symmetry_A
_geom_hbond_distance_DH
_geom_hbond_distance_HA
_geom_hbond_distance_DA
_geom_hbond_angle_DHA
_geom_hbond_publ_flag
O1 H1 N1 . 0.82(3) 1.85(3) 2.611(2) 153(3) yes

loop_
_geom_torsion_atom_site_label_1
_geom_torsion_atom_site_label_2
_geom_torsion_atom_site_label_3
_geom_torsion_atom_site_label_4
_geom_torsion_site_symmetry_1
_geom_torsion_site_symmetry_2
_geom_torsion_site_symmetry_3
_geom_torsion_site_symmetry_4
_geom_torsion
_geom_torsion_publ_flag
Br1 C11 C12 C13 . . . . 179.74(17) ?
O1 C1 C2 C3 . . . . 179.38(18) ?
O1 C1 C2 C14 . . . . -0.4(3) ?
O1 C1 C6 C5 . . . . -178.8(2) ?
O1 C1 C6 C7 . . . . 2.2(3) ?
N1 C8 C9 C10 . . . . -178.3(2) ?
N1 C8 C13 C12 . . . . 178.8(2) ?
C1 C2 C3 C4 . . . . -0.5(3) ?
C1 C2 C14 C15 . . . . 178.41(19) ?
C1 C2 C14 C16 . . . . 59.4(3) ?
C1 C2 C14 C17 . . . . -61.9(2) ?
C1 C6 C7 N1 . . . . -0.2(4) ?
C2 C1 C6 C5 . . . . 1.4(3) ?
C2 C1 C6 C7 . . . . -177.67(19) ?
C2 C3 C4 C5 . . . . 1.0(3) ?
C2 C3 C4 C18 . . . . -179.23(19) ?
C3 C2 C14 C15 . . . . -1.3(3) ?
C3 C2 C14 C16 . . . . -120.3(2) ?
C3 C2 C14 C17 . . . . 118.3(2) ?
C3 C4 C5 C6 . . . . -0.3(3) ?
C3 C4 C18 C19 . . . . 110.0(5) ?
C3 C4 C18 C20 . . . . -18.4(5) ?
C3 C4 C18 C21 . . . . -133.0(4) ?
C3 C4 C18 C19A . . . . 143.7(4) ?
C3 C4 C18 C21A . . . . -92.4(5) ?
C3 C4 C18 C20A . . . . 28.8(5) ?
C3 C4 C18 C21B . . . . 178.9(13) ?
C3 C4 C18 C19B . . . . 57.0(13) ?
C3 C4 C18 C20B . . . . -59.0(14) ?
C4 C5 C6 C1 . . . . -0.8(3) ?
C4 C5 C6 C7 . . . . 178.2(2) ?
C5 C4 C18 C19 . . . . -70.2(5) ?
C5 C4 C18 C20 . . . . 161.3(5) ?
C5 C4 C18 C21 . . . . 46.8(5) ?
C5 C4 C18 C19A . . . . -36.5(4) ?
C5 C4 C18 C21A . . . . 87.4(6) ?
C5 C4 C18 C20A . . . . -151.4(4) ?
C5 C4 C18 C21B . . . . -1.3(14) ?
C5 C4 C18 C19B . . . . -123.2(13) ?
C5 C4 C18 C20B . . . . 120.8(14) ?
C5 C6 C7 N1 . . . . -179.2(2) ?
C6 C1 C2 C3 . . . . -0.7(3) ?
C6 C1 C2 C14 . . . . 179.51(19) ?
C7 N1 C8 C9 . . . . 27.6(3) ?
C7 N1 C8 C13 . . . . -153.2(2) ?
C8 N1 C7 C6 . . . . 178.5(2) ?
C8 C9 C10 C11 . . . . -1.5(4) ?
C9 C8 C13 C12 . . . . -1.9(4) ?
C9 C10 C11 Br1 . . . . -179.26(19) ?
C9 C10 C11 C12 . . . . -0.1(4) ?
C10 C11 C12 C13 . . . . 0.6(4) ?
C11 C12 C13 C8 . . . . 0.5(4) ?
C13 C8 C9 C10 . . . . 2.4(4) ?
C14 C2 C3 C4 . . . . 179.3(2) ?
C18 C4 C5 C6 . . . . 179.9(2) ?

_cod_database_fobs_code 2022478
